data_1507194
loop_
_publ_author_name
'Castillo, Rafael R.'
'Aquino, Maurizio'
'Gandara, Zoila'
'Safir, Imad'
'Elkhayat, Zobida'
'Retailleau, Pascal'
'Arseniyadis, Sim\'eon'

_publ_section_title
;
 Diverging Pathways to Topologically Complex Polycyclic Bis-acetals and
 Their Ring System Interchange.
;
_journal_issue 6
_journal_name_full 'Organic letters'
_journal_page_first 1628
_journal_page_last 1631
_journal_paper_doi 10.1021/ol300388b
_journal_volume 14
_journal_year 2012
_chemical_absolute_configuration syn
_chemical_formula_moiety 'C21 H28 O4'
_chemical_formula_sum 'C21 H28 O4'
_chemical_formula_weight 344.43
_chemical_name_systematic
; 
(2R,5aR,9aS)-9a-((R)-(3,5-dimethylphenyl)(methoxymethoxy)methyl)-2,6,7,8,9,9a-
hexahydro-1H-2,5a-epoxybenzo[d]oxepine
;
_space_group_IT_number 5
_symmetry_cell_setting monoclinic
_symmetry_space_group_name_Hall 'C 2y'
_symmetry_space_group_name_H-M 'C 1 2 1'
_atom_sites_solution_hydrogens difmap
_atom_sites_solution_primary direct
_atom_sites_solution_secondary difmap
_audit_creation_method SHELXL-97
_cell_angle_alpha 90.00
_cell_angle_beta 98.78(2)
_cell_angle_gamma 90.00
_cell_formula_units_Z 4
_cell_length_a 18.037(6)
_cell_length_b 7.825(5)
_cell_length_c 13.631(10)
_cell_measurement_reflns_used 2423
_cell_measurement_temperature 293(2)
_cell_measurement_theta_max 28.700
_cell_measurement_theta_min 0.407
_cell_volume 1901(2)
_computing_cell_refinement 'DENZO (Otwinowski & Minor, 1997); COLLECT (Nonius B.V., 1999)'
_computing_data_collection 'DENZO (Otwinowski & Minor, 1997); COLLECT (Nonius B.V., 1999)'
_computing_data_reduction 'SCALEPACK (Otwinowski & Minor, 1997)'
_computing_molecular_graphics 'PLATON (Spek, 2003)'
_computing_publication_material 'SHELXL97 (Sheldrick, 2008)'
_computing_structure_refinement 'SHELXL97 (Sheldrick, 2008); CRYSTALBUILDER (Welter, 2006)'
_computing_structure_solution 'SHELXS97 (Sheldrick, 2008)'
_diffrn_ambient_temperature 293(2)
_diffrn_measured_fraction_theta_full 0.993
_diffrn_measured_fraction_theta_max 0.993
_diffrn_measurement_device_type 'Nonius kappa-CCD diffractometer'
_diffrn_measurement_method 'phi and omega scans'
_diffrn_radiation_monochromator graphite
_diffrn_radiation_source 'fine-focus sealed tube'
_diffrn_radiation_type MoK\a
_diffrn_radiation_wavelength 0.71070
_diffrn_reflns_av_R_equivalents 0.0251
_diffrn_reflns_av_sigmaI/netI 0.0370
_diffrn_reflns_limit_h_max 24
_diffrn_reflns_limit_h_min -23
_diffrn_reflns_limit_k_max 10
_diffrn_reflns_limit_k_min -10
_diffrn_reflns_limit_l_max 18
_diffrn_reflns_limit_l_min -18
_diffrn_reflns_number 10456
_diffrn_reflns_theta_full 28.65
_diffrn_reflns_theta_max 28.65
_diffrn_reflns_theta_min 2.84
_exptl_absorpt_coefficient_mu 0.082
_exptl_absorpt_correction_T_max 0.98
_exptl_absorpt_correction_T_min 0.93
_exptl_absorpt_correction_type multi-scan
_exptl_absorpt_process_details 'Scalepack (Otwinowski & Minor, 1997)'
_exptl_crystal_colour colourless
_exptl_crystal_density_diffrn 1.203
_exptl_crystal_density_method 'not measured'
_exptl_crystal_description 'elongated thin parallelepiped'
_exptl_crystal_F_000 744
_exptl_crystal_size_max 0.60
_exptl_crystal_size_mid 0.26
_exptl_crystal_size_min 0.18
_refine_diff_density_max 0.203
_refine_diff_density_min -0.148
_refine_diff_density_rms 0.031
_refine_ls_extinction_method none
_refine_ls_goodness_of_fit_ref 1.031
_refine_ls_hydrogen_treatment constr
_refine_ls_matrix_type full
_refine_ls_number_parameters 229
_refine_ls_number_reflns 2606
_refine_ls_number_restraints 1
_refine_ls_restrained_S_all 1.031
_refine_ls_R_factor_all 0.0665
_refine_ls_R_factor_gt 0.0440
_refine_ls_shift/su_max 0.000
_refine_ls_shift/su_mean 0.000
_refine_ls_structure_factor_coef Fsqd
_refine_ls_weighting_details 'calc w=1/[\s^2^(Fo^2^)+(0.0651P)^2^+0.2645P] where P=(Fo^2^+2Fc^2^)/3'
_refine_ls_weighting_scheme calc
_refine_ls_wR_factor_gt 0.1057
_refine_ls_wR_factor_ref 0.1194
_reflns_number_gt 1971
_reflns_number_total 2606
_reflns_threshold_expression >2sigma(I)
_cod_data_source_file ol300388b_si_003.cif
_cod_data_source_block compound_2f_C11R
_cod_original_sg_symbol_H-M C2
_cod_database_code 1507194

loop_
_symmetry_equiv_pos_as_xyz
'x, y, z'
'-x, y, -z'
'x+1/2, y+1/2, z'
'-x+1/2, y+1/2, -z'

loop_
_atom_site_label
_atom_site_type_symbol
_atom_site_fract_x
_atom_site_fract_y
_atom_site_fract_z
_atom_site_U_iso_or_equiv
_atom_site_adp_type
_atom_site_occupancy
_atom_site_symmetry_multiplicity
_atom_site_calc_flag
_atom_site_refinement_flags
O3 O 0.96592(8) 0.6901(2) 0.73735(12) 0.0468(4) Uani 1 1 d .
O2 O 0.85388(9) 0.1845(2) 0.61687(12) 0.0520(4) Uani 1 1 d .
C10 C 0.89772(11) 0.4323(3) 0.70125(15) 0.0396(5) Uani 1 1 d .
C14 C 0.84486(11) 0.6894(3) 0.79279(15) 0.0385(4) Uani 1 1 d .
C19 C 0.87882(14) 0.7219(3) 0.88940(17) 0.0473(5) Uani 1 1 d .
H19 H 0.9302 0.7053 0.9066 0.057 Uiso 1 1 calc R
C11 C 0.89059(11) 0.6276(3) 0.71427(15) 0.0387(5) Uani 1 1 d .
H11 H 0.8683 0.6761 0.6502 0.046 Uiso 1 1 calc R
C9 C 0.93636(14) 0.3430(3) 0.79580(16) 0.0497(5) Uani 1 1 d .
H9A H 0.9617 0.2419 0.7765 0.060 Uiso 1 1 calc R
H9B H 0.9745 0.4191 0.8295 0.060 Uiso 1 1 calc R
C15 C 0.76840(13) 0.7189(3) 0.76800(17) 0.0439(5) Uani 1 1 d .
H15 H 0.7454 0.7007 0.7030 0.053 Uiso 1 1 calc R
C5 C 0.82365(13) 0.3376(3) 0.65853(17) 0.0460(5) Uani 1 1 d .
C17 C 0.76077(15) 0.8025(4) 0.93432(18) 0.0545(6) Uani 1 1 d .
H17 H 0.7325 0.8376 0.9822 0.065 Uiso 1 1 calc R
O4 O 0.99788(10) 0.8767(3) 0.61816(14) 0.0679(5) Uani 1 1 d .
O1 O 0.85884(12) 0.3122(3) 0.46376(13) 0.0721(6) Uani 1 1 d .
C18 C 0.83729(15) 0.7788(3) 0.96067(16) 0.0522(6) Uani 1 1 d .
C4 C 0.77996(14) 0.4284(4) 0.5717(2) 0.0573(6) Uani 1 1 d .
H4 H 0.7401 0.4992 0.5805 0.069 Uiso 1 1 calc R
C7 C 0.81985(17) 0.1827(4) 0.8201(2) 0.0657(7) Uani 1 1 d .
H7A H 0.7872 0.1547 0.8681 0.079 Uiso 1 1 calc R
H7B H 0.8388 0.0767 0.7967 0.079 Uiso 1 1 calc R
C16 C 0.72558(13) 0.7749(3) 0.83817(18) 0.0496(6) Uani 1 1 d .
C6 C 0.77561(15) 0.2772(3) 0.7338(2) 0.0597(7) Uani 1 1 d .
H6A H 0.7515 0.3753 0.7588 0.072 Uiso 1 1 calc R
H6B H 0.7366 0.2026 0.7009 0.072 Uiso 1 1 calc R
C1 C 0.94308(13) 0.4003(3) 0.61420(18) 0.0492(5) Uani 1 1 d .
H1A H 0.9431 0.5014 0.5730 0.059 Uiso 1 1 calc R
H1B H 0.9945 0.3693 0.6393 0.059 Uiso 1 1 calc R
C21 C 0.8756(2) 0.8178(6) 1.0653(2) 0.0876(11) Uani 1 1 d .
H21A H 0.8461 0.8988 1.0955 0.131 Uiso 1 1 calc R
H21B H 0.9244 0.8648 1.0629 0.131 Uiso 1 1 calc R
H21C H 0.8804 0.7144 1.1036 0.131 Uiso 1 1 calc R
C2 C 0.90215(15) 0.2529(3) 0.55572(18) 0.0544(6) Uani 1 1 d .
H2 H 0.9383 0.1660 0.5419 0.065 Uiso 1 1 calc R
C12 C 0.97457(15) 0.8614(3) 0.71043(18) 0.0525(6) Uani 1 1 d .
H12A H 0.9272 0.9206 0.7090 0.063 Uiso 1 1 calc R
H12B H 1.0111 0.9160 0.7602 0.063 Uiso 1 1 calc R
C8 C 0.88468(18) 0.2898(4) 0.8694(2) 0.0634(7) Uani 1 1 d .
H8A H 0.9132 0.2250 0.9230 0.076 Uiso 1 1 calc R
H8B H 0.8654 0.3911 0.8978 0.076 Uiso 1 1 calc R
C20 C 0.64195(14) 0.8070(5) 0.8088(3) 0.0777(9) Uani 1 1 d .
H20A H 0.6234 0.7399 0.7513 0.117 Uiso 1 1 calc R
H20B H 0.6336 0.9260 0.7939 0.117 Uiso 1 1 calc R
H20C H 0.6161 0.7753 0.8626 0.117 Uiso 1 1 calc R
C3 C 0.79869(17) 0.4069(4) 0.4821(2) 0.0713(8) Uani 1 1 d .
H3 H 0.7692 0.4593 0.4286 0.086 Uiso 1 1 calc R
C13 C 1.07271(16) 0.8201(6) 0.6183(3) 0.0874(11) Uani 1 1 d .
H13A H 1.1059 0.8819 0.6676 0.131 Uiso 1 1 calc R
H13B H 1.0869 0.8399 0.5541 0.131 Uiso 1 1 calc R
H13C H 1.0760 0.7002 0.6331 0.131 Uiso 1 1 calc R

loop_
_atom_site_aniso_label
_atom_site_aniso_U_11
_atom_site_aniso_U_22
_atom_site_aniso_U_33
_atom_site_aniso_U_23
_atom_site_aniso_U_13
_atom_site_aniso_U_12
O3 0.0376(8) 0.0461(8) 0.0578(9) 0.0032(7) 0.0103(7) -0.0035(7)
O2 0.0532(9) 0.0410(8) 0.0625(10) -0.0079(8) 0.0113(7) 0.0025(8)
C10 0.0347(11) 0.0398(10) 0.0451(11) 0.0006(9) 0.0092(9) 0.0032(9)
C14 0.0385(11) 0.0346(9) 0.0427(11) 0.0013(9) 0.0074(8) 0.0014(9)
C19 0.0425(12) 0.0500(13) 0.0488(12) -0.0012(10) 0.0057(9) 0.0005(10)
C11 0.0350(11) 0.0387(10) 0.0426(11) 0.0010(8) 0.0067(9) 0.0012(8)
C9 0.0499(13) 0.0465(12) 0.0521(12) 0.0066(10) 0.0055(10) 0.0093(11)
C15 0.0417(12) 0.0423(12) 0.0471(11) 0.0016(9) 0.0043(9) 0.0030(9)
C5 0.0420(11) 0.0369(11) 0.0589(13) -0.0061(10) 0.0077(10) 0.0021(9)
C17 0.0599(16) 0.0575(15) 0.0512(13) 0.0025(11) 0.0243(11) 0.0051(12)
O4 0.0526(10) 0.0866(14) 0.0661(10) 0.0241(10) 0.0139(8) 0.0045(10)
O1 0.0939(15) 0.0712(13) 0.0491(10) -0.0073(9) 0.0038(9) 0.0107(12)
C18 0.0578(15) 0.0569(14) 0.0426(12) -0.0016(11) 0.0101(10) 0.0015(13)
C4 0.0486(14) 0.0506(13) 0.0677(16) -0.0108(12) -0.0072(11) 0.0044(11)
C7 0.0820(19) 0.0412(12) 0.0832(18) 0.0062(13) 0.0422(15) -0.0006(14)
C16 0.0404(12) 0.0494(13) 0.0613(14) 0.0044(11) 0.0154(10) 0.0056(11)
C6 0.0493(14) 0.0444(13) 0.0900(19) -0.0066(13) 0.0258(13) -0.0067(11)
C1 0.0458(12) 0.0509(13) 0.0538(12) -0.0012(10) 0.0165(10) 0.0046(11)
C21 0.093(2) 0.122(3) 0.0470(14) -0.0164(18) 0.0062(14) 0.007(2)
C2 0.0595(15) 0.0520(14) 0.0531(14) -0.0042(10) 0.0132(11) 0.0099(12)
C12 0.0536(14) 0.0469(13) 0.0581(13) 0.0005(11) 0.0125(11) -0.0064(11)
C8 0.085(2) 0.0504(14) 0.0578(14) 0.0141(12) 0.0195(13) 0.0062(14)
C20 0.0428(14) 0.100(2) 0.091(2) -0.0062(19) 0.0127(14) 0.0169(16)
C3 0.081(2) 0.0626(17) 0.0621(16) -0.0081(14) -0.0168(14) 0.0102(16)
C13 0.0531(17) 0.125(3) 0.088(2) 0.029(2) 0.0240(15) 0.008(2)

loop_
_atom_type_symbol
_atom_type_description
_atom_type_scat_dispersion_real
_atom_type_scat_dispersion_imag
_atom_type_scat_source
C C 0.0033 0.0016 'International Tables Vol C Tables 4.2.6.8 and 6.1.1.4'
H H 0.0000 0.0000 'International Tables Vol C Tables 4.2.6.8 and 6.1.1.4'
O O 0.0106 0.0060 'International Tables Vol C Tables 4.2.6.8 and 6.1.1.4'

loop_
_geom_angle_atom_site_label_1
_geom_angle_atom_site_label_2
_geom_angle_atom_site_label_3
_geom_angle
C12 O3 C11 114.05(18)
C2 O2 C5 102.73(18)
C9 C10 C11 112.85(19)
C9 C10 C5 110.47(19)
C11 C10 C5 115.53(18)
C9 C10 C1 109.96(18)
C11 C10 C1 107.95(18)
C5 C10 C1 99.10(17)
C15 C14 C19 118.6(2)
C15 C14 C11 120.35(19)
C19 C14 C11 121.0(2)
C18 C19 C14 121.0(2)
C18 C19 H19 119.5
C14 C19 H19 119.5
O3 C11 C14 109.50(17)
O3 C11 C10 105.65(17)
C14 C11 C10 117.19(18)
O3 C11 H11 108.1
C14 C11 H11 108.1
C10 C11 H11 108.1
C8 C9 C10 115.5(2)
C8 C9 H9A 108.4
C10 C9 H9A 108.4
C8 C9 H9B 108.4
C10 C9 H9B 108.4
H9A C9 H9B 107.5
C14 C15 C16 121.4(2)
C14 C15 H15 119.3
C16 C15 H15 119.3
O2 C5 C4 105.27(19)
O2 C5 C6 107.00(19)
C4 C5 C6 113.4(2)
O2 C5 C10 100.65(17)
C4 C5 C10 112.7(2)
C6 C5 C10 116.2(2)
C16 C17 C18 121.3(2)
C16 C17 H17 119.3
C18 C17 H17 119.3
C12 O4 C13 113.0(2)
C3 O1 C2 110.7(2)
C17 C18 C19 119.0(2)
C17 C18 C21 120.6(2)
C19 C18 C21 120.4(3)
C3 C4 C5 119.4(2)
C3 C4 H4 120.3
C5 C4 H4 120.3
C8 C7 C6 110.9(2)
C8 C7 H7A 109.5
C6 C7 H7A 109.5
C8 C7 H7B 109.5
C6 C7 H7B 109.5
H7A C7 H7B 108.0
C17 C16 C15 118.6(2)
C17 C16 C20 121.1(2)
C15 C16 C20 120.3(2)
C7 C6 C5 113.0(2)
C7 C6 H6A 109.0
C5 C6 H6A 109.0
C7 C6 H6B 109.0
C5 C6 H6B 109.0
H6A C6 H6B 107.8
C2 C1 C10 104.50(19)
C2 C1 H1A 110.9
C10 C1 H1A 110.9
C2 C1 H1B 110.9
C10 C1 H1B 110.9
H1A C1 H1B 108.9
C18 C21 H21A 109.5
C18 C21 H21B 109.5
H21A C21 H21B 109.5
C18 C21 H21C 109.5
H21A C21 H21C 109.5
H21B C21 H21C 109.5
O2 C2 O1 109.6(2)
O2 C2 C1 105.84(19)
O1 C2 C1 111.4(2)
O2 C2 H2 110.0
O1 C2 H2 110.0
C1 C2 H2 110.0
O4 C12 O3 112.3(2)
O4 C12 H12A 109.1
O3 C12 H12A 109.1
O4 C12 H12B 109.1
O3 C12 H12B 109.1
H12A C12 H12B 107.9
C7 C8 C9 111.5(2)
C7 C8 H8A 109.3
C9 C8 H8A 109.3
C7 C8 H8B 109.3
C9 C8 H8B 109.3
H8A C8 H8B 108.0
C16 C20 H20A 109.5
C16 C20 H20B 109.5
H20A C20 H20B 109.5
C16 C20 H20C 109.5
H20A C20 H20C 109.5
H20B C20 H20C 109.5
C4 C3 O1 123.9(3)
C4 C3 H3 118.1
O1 C3 H3 118.1
O4 C13 H13A 109.5
O4 C13 H13B 109.5
H13A C13 H13B 109.5
O4 C13 H13C 109.5
H13A C13 H13C 109.5
H13B C13 H13C 109.5

loop_
_geom_bond_atom_site_label_1
_geom_bond_atom_site_label_2
_geom_bond_distance
O3 C12 1.405(3)
O3 C11 1.433(3)
O2 C2 1.400(3)
O2 C5 1.466(3)
C10 C9 1.536(3)
C10 C11 1.546(3)
C10 C5 1.561(3)
C10 C1 1.561(3)
C14 C15 1.388(3)
C14 C19 1.389(3)
C14 C11 1.526(3)
C19 C18 1.387(3)
C19 H19 0.9300
C11 H11 0.9800
C9 C8 1.528(4)
C9 H9A 0.9700
C9 H9B 0.9700
C15 C16 1.389(3)
C15 H15 0.9300
C5 C4 1.498(4)
C5 C6 1.516(4)
C17 C16 1.383(4)
C17 C18 1.385(4)
C17 H17 0.9300
O4 C12 1.391(3)
O4 C13 1.420(3)
O1 C3 1.368(4)
O1 C2 1.448(3)
C18 C21 1.517(4)
C4 C3 1.326(4)
C4 H4 0.9300
C7 C8 1.510(4)
C7 C6 1.510(4)
C7 H7A 0.9700
C7 H7B 0.9700
C16 C20 1.521(3)
C6 H6A 0.9700
C6 H6B 0.9700
C1 C2 1.527(4)
C1 H1A 0.9700
C1 H1B 0.9700
C21 H21A 0.9600
C21 H21B 0.9600
C21 H21C 0.9600
C2 H2 0.9800
C12 H12A 0.9700
C12 H12B 0.9700
C8 H8A 0.9700
C8 H8B 0.9700
C20 H20A 0.9600
C20 H20B 0.9600
C20 H20C 0.9600
C3 H3 0.9300
C13 H13A 0.9600
C13 H13B 0.9600
C13 H13C 0.9600

loop_
_geom_torsion_atom_site_label_1
_geom_torsion_atom_site_label_2
_geom_torsion_atom_site_label_3
_geom_torsion_atom_site_label_4
_geom_torsion
C15 C14 C19 C18 1.5(4)
C11 C14 C19 C18 179.7(2)
C12 O3 C11 C14 -79.2(2)
C12 O3 C11 C10 153.77(18)
C15 C14 C11 O3 149.6(2)
C19 C14 C11 O3 -28.6(3)
C15 C14 C11 C10 -90.2(3)
C19 C14 C11 C10 91.6(3)
C9 C10 C11 O3 61.2(2)
C5 C10 C11 O3 -170.33(17)
C1 C10 C11 O3 -60.5(2)
C9 C10 C11 C14 -61.0(3)
C5 C10 C11 C14 67.4(3)
C1 C10 C11 C14 177.23(17)
C11 C10 C9 C8 87.0(3)
C5 C10 C9 C8 -44.0(3)
C1 C10 C9 C8 -152.4(2)
C19 C14 C15 C16 -1.9(3)
C11 C14 C15 C16 179.9(2)
C2 O2 C5 C4 64.2(2)
C2 O2 C5 C6 -174.9(2)
C2 O2 C5 C10 -53.2(2)
C9 C10 C5 O2 -73.7(2)
C11 C10 C5 O2 156.74(17)
C1 C10 C5 O2 41.7(2)
C9 C10 C5 C4 174.67(19)
C11 C10 C5 C4 45.1(3)
C1 C10 C5 C4 -69.9(2)
C9 C10 C5 C6 41.4(3)
C11 C10 C5 C6 -88.2(3)
C1 C10 C5 C6 156.8(2)
C16 C17 C18 C19 -1.7(4)
C16 C17 C18 C21 177.0(3)
C14 C19 C18 C17 0.3(4)
C14 C19 C18 C21 -178.5(3)
O2 C5 C4 C3 -26.6(3)
C6 C5 C4 C3 -143.3(3)
C10 C5 C4 C3 82.2(3)
C18 C17 C16 C15 1.4(4)
C18 C17 C16 C20 -177.9(3)
C14 C15 C16 C17 0.4(3)
C14 C15 C16 C20 179.7(3)
C8 C7 C6 C5 54.9(3)
O2 C5 C6 C7 63.3(3)
C4 C5 C6 C7 178.9(2)
C10 C5 C6 C7 -48.2(3)
C9 C10 C1 C2 98.2(2)
C11 C10 C1 C2 -138.27(19)
C5 C10 C1 C2 -17.6(2)
C5 O2 C2 O1 -78.5(2)
C5 O2 C2 C1 41.7(2)
C3 O1 C2 O2 46.9(3)
C3 O1 C2 C1 -69.9(3)
C10 C1 C2 O2 -13.6(2)
C10 C1 C2 O1 105.4(2)
C13 O4 C12 O3 -69.2(3)
C11 O3 C12 O4 -95.7(2)
C6 C7 C8 C9 -57.0(3)
C10 C9 C8 C7 53.4(3)
C5 C4 C3 O1 -3.5(4)
C2 O1 C3 C4 -5.1(4)

loop_
_cod_related_entry_id
_cod_related_entry_database
_cod_related_entry_code
1 ChemSpider 30651807
